data_8102118
loop_
_publ_author_name
'Hwang, In-Chul'
'Ha, Kwang'

_publ_section_title
;
Crystal structure of bis(2,2'-bipyridine-N,N')dibromomanganese(II), 
MnBr~2~(C~10~H~8~N~2~)~2~
;
_journal_issue 3
_journal_name_full 'Zeitschrift f\"ur Kristallographie - New Crystal Structures'
_journal_page_first 209
_journal_page_last 210
_journal_volume 222
_journal_year 2007
_chemical_formula_moiety 'C20 H16 Br2 Mn N4'
_chemical_formula_structural MnBr2(C10H8N2)2
_chemical_formula_sum 'C20 H16 Br2 Mn N4'
_chemical_formula_weight 527.13
_chemical_name_systematic
; 
bis(2,2'-bipyridine-N,N')dibromomanganese(II)
;
_space_group_IT_number 14
_symmetry_cell_setting monoclinic
_symmetry_space_group_name_Hall '-P 2ybc'
_symmetry_space_group_name_H-M 'P 1 21/c 1'
_atom_sites_solution_hydrogens geom
_atom_sites_solution_primary direct
_atom_sites_solution_secondary difmap
_audit_creation_method SHELXL-97
_cell_angle_alpha 90.00
_cell_angle_beta 98.037(2)
_cell_angle_gamma 90.00
_cell_formula_units_Z 4
_cell_length_a 8.7314(7)
_cell_length_b 14.5026(11)
_cell_length_c 15.8054(12)
_cell_measurement_reflns_used 3951
_cell_measurement_temperature 243(2)
_cell_measurement_theta_max 27.803
_cell_measurement_theta_min 2.603
_cell_volume 1981.7(3)
_computing_cell_refinement 'SMART (Bruker, 2000)'
_computing_data_collection 'SMART (Bruker, 2000)'
_computing_data_reduction 'SAINT (Bruker, 2000)'
_computing_molecular_graphics 'ORTEP-III (Farrugia, 1997)'
_computing_publication_material SHELXL97
_computing_structure_refinement 'SHELXL-97 (Sheldrick, 1997)'
_computing_structure_solution 'SHELXS-97 (Sheldrick, 1997)'
_diffrn_ambient_temperature 243(2)
_diffrn_measured_fraction_theta_full 0.924
_diffrn_measured_fraction_theta_max 0.924
_diffrn_measurement_device_type 'Bruker SMART 1000 CCD'
_diffrn_measurement_method phi/omega
_diffrn_radiation_monochromator graphite
_diffrn_radiation_source 'fine-focus sealed tube'
_diffrn_radiation_type MoK\a
_diffrn_radiation_wavelength 0.71073
_diffrn_reflns_av_R_equivalents 0.0216
_diffrn_reflns_av_sigmaI/netI 0.0401
_diffrn_reflns_limit_h_max 10
_diffrn_reflns_limit_h_min -11
_diffrn_reflns_limit_k_max 18
_diffrn_reflns_limit_k_min -19
_diffrn_reflns_limit_l_max 15
_diffrn_reflns_limit_l_min -21
_diffrn_reflns_number 12368
_diffrn_reflns_theta_full 28.54
_diffrn_reflns_theta_max 28.54
_diffrn_reflns_theta_min 1.91
_diffrn_standards_decay_% 0
_diffrn_standards_interval_count 0
_diffrn_standards_interval_time 0
_diffrn_standards_number 0
_exptl_absorpt_coefficient_mu 4.711
_exptl_absorpt_correction_T_max 1.000000
_exptl_absorpt_correction_T_min 0.792288
_exptl_absorpt_correction_type multi-scan
_exptl_absorpt_process_details SADABS
_exptl_crystal_colour yellow
_exptl_crystal_density_diffrn 1.767
_exptl_crystal_density_method 'not measured'
_exptl_crystal_description plate
_exptl_crystal_F_000 1036
_exptl_crystal_size_max 0.25
_exptl_crystal_size_mid 0.20
_exptl_crystal_size_min 0.10
_refine_diff_density_max 0.555
_refine_diff_density_min -0.419
_refine_diff_density_rms 0.062
_refine_ls_extinction_method none
_refine_ls_goodness_of_fit_ref 0.868
_refine_ls_hydrogen_treatment refall
_refine_ls_matrix_type full
_refine_ls_number_parameters 308
_refine_ls_number_reflns 4660
_refine_ls_number_restraints 0
_refine_ls_restrained_S_all 0.868
_refine_ls_R_factor_all 0.0423
_refine_ls_R_factor_gt 0.0290
_refine_ls_shift/su_max 0.000
_refine_ls_shift/su_mean 0.000
_refine_ls_structure_factor_coef Fsqd
_refine_ls_weighting_details 'calc w=1/[\s^2^(Fo^2^)+(0.0222P)^2^+0.0000P] where P=(Fo^2^+2Fc^2^)/3'
_refine_ls_weighting_scheme calc
_refine_ls_wR_factor_gt 0.0505
_refine_ls_wR_factor_ref 0.0530
_reflns_number_gt 3508
_reflns_number_total 4660
_reflns_threshold_expression >2sigma(I)
_cod_data_source_file 1267-2000.cff
_cod_data_source_block Mnbipy
_cod_depositor_comments
;
The following automatic conversions were performed:
'_exptl_absorpt_correction_type' value 'Multi-scan' changed to
'multi-scan' according to
'/home/saulius/struct/CIF-dictionaries/cif_core.dic' dictionary named
'cif_core.dic' version 2.4.1 from 2010-06-29.

Automatic conversion script
Id: cif_fix_enum 1555 2011-01-17 13:19:09Z saulius 
;
_cod_original_sg_symbol_H-M P12(1)/c1
_cod_database_code 8102118

loop_
_symmetry_equiv_pos_as_xyz
'x, y, z'
'-x, y+1/2, -z+1/2'
'-x, -y, -z'
'x, -y-1/2, z-1/2'

loop_
_atom_site_label
_atom_site_type_symbol
_atom_site_fract_x
_atom_site_fract_y
_atom_site_fract_z
_atom_site_U_iso_or_equiv
_atom_site_adp_type
_atom_site_occupancy
_atom_site_symmetry_multiplicity
_atom_site_Wyckoff_symbol
_atom_site_calc_flag
_atom_site_refinement_flags
_atom_site_disorder_assembly
_atom_site_disorder_group
Mn Mn 0.70150(4) 0.23133(2) 0.03484(2) 0.02880(9) Uani 1 4 e d . . .
Br1 Br 0.61601(3) 0.109429(18) 0.138161(19) 0.05169(9) Uani 1 4 e d . . .
Br2 Br 0.45807(3) 0.230991(17) -0.080927(17) 0.04510(8) Uani 1 4 e d . . .
N1 N 0.7888(2) 0.36297(13) -0.03044(12) 0.0350(5) Uani 1 4 e d . . .
N2 N 0.6433(2) 0.35832(13) 0.10757(12) 0.0324(4) Uani 1 4 e d . . .
N3 N 0.94424(19) 0.22564(12) 0.11363(12) 0.0313(4) Uani 1 4 e d . . .
N4 N 0.8569(2) 0.14462(12) -0.03593(11) 0.0311(4) Uani 1 4 e d . . .
C1 C 0.8605(3) 0.3617(2) -0.10002(17) 0.0484(7) Uani 1 4 e d . . .
C2 C 0.9009(3) 0.4404(2) -0.1401(2) 0.0583(8) Uani 1 4 e d . . .
C3 C 0.8662(3) 0.5238(2) -0.1072(2) 0.0599(9) Uani 1 4 e d . . .
C4 C 0.7916(3) 0.5267(2) -0.0370(2) 0.0501(7) Uani 1 4 e d . . .
C5 C 0.7532(2) 0.44480(16) 0.00085(14) 0.0340(5) Uani 1 4 e d . . .
C6 C 0.6703(2) 0.44268(16) 0.07653(15) 0.0334(5) Uani 1 4 e d . . .
C7 C 0.6187(3) 0.52155(19) 0.11285(19) 0.0479(7) Uani 1 4 e d . . .
C8 C 0.5382(3) 0.5150(2) 0.18104(19) 0.0513(7) Uani 1 4 e d . . .
C9 C 0.5124(3) 0.4292(2) 0.21373(18) 0.0467(7) Uani 1 4 e d . . .
C10 C 0.5678(3) 0.35325(19) 0.17549(16) 0.0399(6) Uani 1 4 e d . . .
C11 C 0.9782(3) 0.25902(17) 0.19299(16) 0.0393(6) Uani 1 4 e d . . .
C12 C 1.1222(3) 0.25235(18) 0.24001(18) 0.0432(6) Uani 1 4 e d . . .
C13 C 1.2385(3) 0.21159(18) 0.20293(18) 0.0463(7) Uani 1 4 e d . . .
C14 C 1.2060(3) 0.17738(18) 0.12111(18) 0.0431(6) Uani 1 4 e d . . .
C15 C 1.0569(2) 0.18351(15) 0.07840(15) 0.0312(5) Uani 1 4 e d . . .
C16 C 1.0087(2) 0.13945(15) -0.00580(14) 0.0307(5) Uani 1 4 e d . . .
C17 C 1.1099(3) 0.09129(17) -0.04965(17) 0.0391(6) Uani 1 4 e d . . .
C18 C 1.0551(3) 0.04735(19) -0.12471(18) 0.0459(7) Uani 1 4 e d . . .
C19 C 0.9001(3) 0.05163(18) -0.15474(17) 0.0437(6) Uani 1 4 e d . . .
C20 C 0.8051(3) 0.10092(17) -0.10878(16) 0.0405(6) Uani 1 4 e d . . .
H1 H 0.879(3) 0.3031(19) -0.1228(17) 0.069(9) Uiso 1 4 e d . . .
H2 H 0.941(3) 0.4339(19) -0.1904(19) 0.079(10) Uiso 1 4 e d . . .
H3 H 0.894(3) 0.5739(18) -0.1313(16) 0.059(9) Uiso 1 4 e d . . .
H4 H 0.771(3) 0.5814(18) -0.0117(16) 0.055(9) Uiso 1 4 e d . . .
H7 H 0.639(3) 0.5802(18) 0.0914(17) 0.063(9) Uiso 1 4 e d . . .
H8 H 0.497(3) 0.5683(16) 0.2072(15) 0.052(7) Uiso 1 4 e d . . .
H9 H 0.466(3) 0.4253(17) 0.2608(16) 0.053(8) Uiso 1 4 e d . . .
H10 H 0.552(3) 0.2904(16) 0.1959(15) 0.046(7) Uiso 1 4 e d . . .
H11 H 0.892(3) 0.2865(15) 0.2159(15) 0.045(7) Uiso 1 4 e d . . .
H12 H 1.140(2) 0.2751(15) 0.2942(15) 0.037(7) Uiso 1 4 e d . . .
H13 H 1.338(3) 0.2073(15) 0.2333(16) 0.052(8) Uiso 1 4 e d . . .
H14 H 1.281(2) 0.1488(15) 0.0935(14) 0.036(6) Uiso 1 4 e d . . .
H17 H 1.213(3) 0.0894(15) -0.0280(15) 0.048(7) Uiso 1 4 e d . . .
H18 H 1.119(3) 0.0150(16) -0.1530(15) 0.048(7) Uiso 1 4 e d . . .
H19 H 0.855(2) 0.0233(16) -0.2063(15) 0.047(7) Uiso 1 4 e d . . .
H20 H 0.700(2) 0.1046(15) -0.1283(14) 0.040(7) Uiso 1 4 e d . . .

loop_
_atom_site_aniso_label
_atom_site_aniso_U_11
_atom_site_aniso_U_22
_atom_site_aniso_U_33
_atom_site_aniso_U_23
_atom_site_aniso_U_13
_atom_site_aniso_U_12
Mn 0.02563(17) 0.03160(19) 0.02911(19) 0.00135(15) 0.00359(15) 0.00318(14)
Br1 0.04366(15) 0.04924(17) 0.0670(2) 0.02586(14) 0.02447(14) 0.01287(12)
Br2 0.03606(14) 0.04296(15) 0.05123(17) 0.00347(12) -0.01154(12) 0.00180(11)
N1 0.0369(11) 0.0379(12) 0.0299(11) 0.0034(9) 0.0039(9) -0.0041(9)
N2 0.0299(10) 0.0349(11) 0.0318(11) -0.0003(9) 0.0025(9) 0.0043(8)
N3 0.0255(10) 0.0370(11) 0.0310(11) 0.0025(9) 0.0026(8) 0.0020(8)
N4 0.0284(10) 0.0356(11) 0.0286(11) -0.0003(9) 0.0013(8) 0.0045(8)
C1 0.0575(17) 0.0511(19) 0.0386(16) 0.0046(14) 0.0140(14) -0.0053(14)
C2 0.0590(19) 0.073(2) 0.0439(18) 0.0176(17) 0.0108(15) -0.0127(16)
C3 0.0592(19) 0.054(2) 0.064(2) 0.0292(18) 0.0012(16) -0.0152(16)
C4 0.0507(17) 0.0394(17) 0.0571(19) 0.0102(15) -0.0030(15) -0.0051(13)
C5 0.0293(12) 0.0343(14) 0.0354(14) 0.0056(11) -0.0065(10) -0.0023(10)
C6 0.0290(12) 0.0329(14) 0.0347(13) -0.0019(11) -0.0088(10) 0.0029(10)
C7 0.0514(16) 0.0346(16) 0.0548(18) -0.0046(14) -0.0025(14) 0.0055(13)
C8 0.0477(16) 0.0513(19) 0.0522(18) -0.0203(15) -0.0029(14) 0.0149(14)
C9 0.0372(15) 0.067(2) 0.0358(16) -0.0126(14) 0.0039(13) 0.0114(13)
C10 0.0357(14) 0.0471(17) 0.0364(15) 0.0008(12) 0.0032(12) 0.0063(12)
C11 0.0364(14) 0.0472(16) 0.0333(14) -0.0010(12) 0.0015(12) 0.0019(12)
C12 0.0450(16) 0.0466(17) 0.0347(16) -0.0001(13) -0.0057(13) -0.0076(12)
C13 0.0324(14) 0.0481(17) 0.0534(18) 0.0062(13) -0.0114(14) -0.0048(12)
C14 0.0275(13) 0.0479(16) 0.0526(18) 0.0000(13) 0.0011(13) 0.0014(11)
C15 0.0286(12) 0.0294(13) 0.0349(13) 0.0053(10) 0.0022(10) -0.0014(9)
C16 0.0273(12) 0.0321(13) 0.0331(13) 0.0059(10) 0.0058(10) 0.0024(9)
C17 0.0298(13) 0.0437(16) 0.0448(16) 0.0055(12) 0.0085(12) 0.0076(11)
C18 0.0505(17) 0.0451(17) 0.0453(17) -0.0004(13) 0.0180(14) 0.0148(13)
C19 0.0522(17) 0.0425(16) 0.0358(15) -0.0075(12) 0.0034(13) 0.0074(12)
C20 0.0370(14) 0.0439(15) 0.0386(15) -0.0054(12) -0.0016(12) 0.0079(12)

loop_
_atom_type_symbol
_atom_type_description
_atom_type_scat_dispersion_real
_atom_type_scat_dispersion_imag
_atom_type_scat_source
C C 0.0033 0.0016 'International Tables Vol C Tables 4.2.6.8 and 6.1.1.4'
H H 0.0000 0.0000 'International Tables Vol C Tables 4.2.6.8 and 6.1.1.4'
Br Br -0.2901 2.4595 'International Tables Vol C Tables 4.2.6.8 and 6.1.1.4'
Mn Mn 0.3368 0.7283 'International Tables Vol C Tables 4.2.6.8 and 6.1.1.4'
N N 0.0061 0.0033 'International Tables Vol C Tables 4.2.6.8 and 6.1.1.4'

loop_
_geom_angle_atom_site_label_1
_geom_angle_atom_site_label_2
_geom_angle_atom_site_label_3
_geom_angle
_geom_angle_site_symmetry_1
_geom_angle_site_symmetry_3
_geom_angle_publ_flag
N4 Mn N2 153.76(7) . . ?
N4 Mn N3 71.15(6) . . ?
N2 Mn N3 90.55(6) . . ?
N4 Mn N1 88.89(7) . . ?
N2 Mn N1 70.83(7) . . ?
N3 Mn N1 86.33(6) . . ?
N4 Mn Br1 100.29(5) . . ?
N2 Mn Br1 97.48(5) . . ?
N3 Mn Br1 87.66(5) . . ?
N1 Mn Br1 166.77(5) . . ?
N4 Mn Br2 97.98(5) . . ?
N2 Mn Br2 97.99(4) . . ?
N3 Mn Br2 168.08(5) . . ?
N1 Mn Br2 88.63(4) . . ?
Br1 Mn Br2 99.391(14) . . ?
C5 N1 C1 118.4(2) . . ?
C5 N1 Mn 116.87(15) . . ?
C1 N1 Mn 124.56(17) . . ?
C10 N2 C6 118.2(2) . . ?
C10 N2 Mn 122.21(16) . . ?
C6 N2 Mn 119.25(15) . . ?
C11 N3 C15 118.3(2) . . ?
C11 N3 Mn 124.07(16) . . ?
C15 N3 Mn 117.62(14) . . ?
C20 N4 C16 118.4(2) . . ?
C20 N4 Mn 122.46(15) . . ?
C16 N4 Mn 119.07(14) . . ?
N1 C1 C2 123.1(3) . . ?
N1 C1 H1 116.7(17) . . ?
C2 C1 H1 120.2(17) . . ?
C3 C2 C1 118.4(3) . . ?
C3 C2 H2 123.5(19) . . ?
C1 C2 H2 117.8(19) . . ?
C4 C3 C2 119.5(3) . . ?
C4 C3 H3 121.5(18) . . ?
C2 C3 H3 118.9(18) . . ?
C3 C4 C5 119.6(3) . . ?
C3 C4 H4 121.7(17) . . ?
C5 C4 H4 118.6(17) . . ?
N1 C5 C4 121.0(2) . . ?
N1 C5 C6 116.4(2) . . ?
C4 C5 C6 122.6(2) . . ?
N2 C6 C7 121.0(2) . . ?
N2 C6 C5 116.2(2) . . ?
C7 C6 C5 122.8(2) . . ?
C8 C7 C6 120.1(3) . . ?
C8 C7 H7 119.2(17) . . ?
C6 C7 H7 120.7(17) . . ?
C7 C8 C9 119.1(3) . . ?
C7 C8 H8 122.8(15) . . ?
C9 C8 H8 118.1(15) . . ?
C10 C9 C8 118.1(3) . . ?
C10 C9 H9 122.8(17) . . ?
C8 C9 H9 118.9(16) . . ?
N2 C10 C9 123.5(3) . . ?
N2 C10 H10 115.1(14) . . ?
C9 C10 H10 121.4(14) . . ?
N3 C11 C12 123.3(2) . . ?
N3 C11 H11 114.6(14) . . ?
C12 C11 H11 122.0(14) . . ?
C11 C12 C13 118.4(3) . . ?
C11 C12 H12 120.2(15) . . ?
C13 C12 H12 121.4(15) . . ?
C12 C13 C14 119.2(3) . . ?
C12 C13 H13 120.0(15) . . ?
C14 C13 H13 120.8(15) . . ?
C13 C14 C15 119.4(2) . . ?
C13 C14 H14 122.4(13) . . ?
C15 C14 H14 118.2(13) . . ?
N3 C15 C14 121.4(2) . . ?
N3 C15 C16 115.84(19) . . ?
C14 C15 C16 122.6(2) . . ?
N4 C16 C17 121.1(2) . . ?
N4 C16 C15 115.77(19) . . ?
C17 C16 C15 123.0(2) . . ?
C18 C17 C16 119.8(2) . . ?
C18 C17 H17 120.9(15) . . ?
C16 C17 H17 119.3(15) . . ?
C19 C18 C17 119.1(2) . . ?
C19 C18 H18 120.2(15) . . ?
C17 C18 H18 120.7(15) . . ?
C18 C19 C20 118.6(3) . . ?
C18 C19 H19 123.1(14) . . ?
C20 C19 H19 118.2(14) . . ?
N4 C20 C19 123.0(2) . . ?
N4 C20 H20 117.2(14) . . ?
C19 C20 H20 119.7(14) . . ?

loop_
_geom_bond_atom_site_label_1
_geom_bond_atom_site_label_2
_geom_bond_distance
_geom_bond_site_symmetry_2
_geom_bond_publ_flag
Mn N4 2.2575(18) . ?
Mn N2 2.2662(18) . ?
Mn N3 2.3048(18) . ?
Mn N1 2.3475(18) . ?
Mn Br1 2.5865(4) . ?
Mn Br2 2.6034(4) . ?
N1 C5 1.339(3) . ?
N1 C1 1.339(3) . ?
N2 C10 1.338(3) . ?
N2 C6 1.351(3) . ?
N3 C11 1.338(3) . ?
N3 C15 1.343(3) . ?
N4 C20 1.336(3) . ?
N4 C16 1.347(3) . ?
C1 C2 1.375(4) . ?
C1 H1 0.94(3) . ?
C2 C3 1.366(4) . ?
C2 H2 0.92(3) . ?
C3 C4 1.364(4) . ?
C3 H3 0.87(3) . ?
C4 C5 1.391(3) . ?
C4 H4 0.92(2) . ?
C5 C6 1.482(3) . ?
C6 C7 1.383(3) . ?
C7 C8 1.370(4) . ?
C7 H7 0.94(3) . ?
C8 C9 1.378(4) . ?
C8 H8 0.97(2) . ?
C9 C10 1.376(3) . ?
C9 H9 0.89(2) . ?
C10 H10 0.98(2) . ?
C11 C12 1.371(3) . ?
C11 H11 0.97(2) . ?
C12 C13 1.375(4) . ?
C12 H12 0.91(2) . ?
C13 C14 1.377(4) . ?
C13 H13 0.94(2) . ?
C14 C15 1.383(3) . ?
C14 H14 0.93(2) . ?
C15 C16 1.483(3) . ?
C16 C17 1.386(3) . ?
C17 C18 1.372(4) . ?
C17 H17 0.92(2) . ?
C18 C19 1.372(3) . ?
C18 H18 0.89(2) . ?
C19 C20 1.377(3) . ?
C19 H19 0.95(2) . ?
C20 H20 0.93(2) . ?

loop_
_geom_torsion_atom_site_label_1
_geom_torsion_atom_site_label_2
_geom_torsion_atom_site_label_3
_geom_torsion_atom_site_label_4
_geom_torsion
_geom_torsion_site_symmetry_1
_geom_torsion_site_symmetry_2
_geom_torsion_site_symmetry_3
_geom_torsion_site_symmetry_4
_geom_torsion_publ_flag
N4 Mn N1 C5 -167.93(15) . . . . ?
N2 Mn N1 C5 -4.89(14) . . . . ?
N3 Mn N1 C5 -96.75(15) . . . . ?
Br1 Mn N1 C5 -33.6(3) . . . . ?
Br2 Mn N1 C5 94.06(15) . . . . ?
N4 Mn N1 C1 17.4(2) . . . . ?
N2 Mn N1 C1 -179.6(2) . . . . ?
N3 Mn N1 C1 88.6(2) . . . . ?
Br1 Mn N1 C1 151.69(19) . . . . ?
Br2 Mn N1 C1 -80.62(19) . . . . ?
N4 Mn N2 C10 -139.95(18) . . . . ?
N3 Mn N2 C10 -95.30(17) . . . . ?
N1 Mn N2 C10 178.78(18) . . . . ?
Br1 Mn N2 C10 -7.59(17) . . . . ?
Br2 Mn N2 C10 93.05(17) . . . . ?
N4 Mn N2 C6 47.3(2) . . . . ?
N3 Mn N2 C6 91.95(16) . . . . ?
N1 Mn N2 C6 6.03(14) . . . . ?
Br1 Mn N2 C6 179.66(14) . . . . ?
Br2 Mn N2 C6 -79.70(15) . . . . ?
N4 Mn N3 C11 -172.2(2) . . . . ?
N2 Mn N3 C11 26.93(19) . . . . ?
N1 Mn N3 C11 97.68(18) . . . . ?
Br1 Mn N3 C11 -70.54(18) . . . . ?
Br2 Mn N3 C11 162.83(18) . . . . ?
N4 Mn N3 C15 5.55(15) . . . . ?
N2 Mn N3 C15 -155.29(16) . . . . ?
N1 Mn N3 C15 -84.54(16) . . . . ?
Br1 Mn N3 C15 107.25(15) . . . . ?
Br2 Mn N3 C15 -19.4(3) . . . . ?
N2 Mn N4 C20 -135.97(19) . . . . ?
N3 Mn N4 C20 176.1(2) . . . . ?
N1 Mn N4 C20 -97.41(19) . . . . ?
Br1 Mn N4 C20 92.17(18) . . . . ?
Br2 Mn N4 C20 -8.96(19) . . . . ?
N2 Mn N4 C16 41.3(2) . . . . ?
N3 Mn N4 C16 -6.65(15) . . . . ?
N1 Mn N4 C16 79.85(16) . . . . ?
Br1 Mn N4 C16 -90.57(15) . . . . ?
Br2 Mn N4 C16 168.30(15) . . . . ?
C5 N1 C1 C2 0.8(4) . . . . ?
Mn N1 C1 C2 175.5(2) . . . . ?
N1 C1 C2 C3 0.1(4) . . . . ?
C1 C2 C3 C4 -0.9(4) . . . . ?
C2 C3 C4 C5 0.7(4) . . . . ?
C1 N1 C5 C4 -1.0(3) . . . . ?
Mn N1 C5 C4 -176.00(17) . . . . ?
C1 N1 C5 C6 178.5(2) . . . . ?
Mn N1 C5 C6 3.4(2) . . . . ?
C3 C4 C5 N1 0.2(4) . . . . ?
C3 C4 C5 C6 -179.2(2) . . . . ?
C10 N2 C6 C7 -1.3(3) . . . . ?
Mn N2 C6 C7 171.76(17) . . . . ?
C10 N2 C6 C5 -179.55(18) . . . . ?
Mn N2 C6 C5 -6.5(2) . . . . ?
N1 C5 C6 N2 1.8(3) . . . . ?
C4 C5 C6 N2 -178.7(2) . . . . ?
N1 C5 C6 C7 -176.4(2) . . . . ?
C4 C5 C6 C7 3.0(3) . . . . ?
N2 C6 C7 C8 -0.3(4) . . . . ?
C5 C6 C7 C8 177.8(2) . . . . ?
C6 C7 C8 C9 1.3(4) . . . . ?
C7 C8 C9 C10 -0.6(4) . . . . ?
C6 N2 C10 C9 2.0(3) . . . . ?
Mn N2 C10 C9 -170.80(18) . . . . ?
C8 C9 C10 N2 -1.1(4) . . . . ?
C15 N3 C11 C12 0.0(4) . . . . ?
Mn N3 C11 C12 177.79(18) . . . . ?
N3 C11 C12 C13 1.8(4) . . . . ?
C11 C12 C13 C14 -1.3(4) . . . . ?
C12 C13 C14 C15 -0.9(4) . . . . ?
C11 N3 C15 C14 -2.4(3) . . . . ?
Mn N3 C15 C14 179.69(17) . . . . ?
C11 N3 C15 C16 173.9(2) . . . . ?
Mn N3 C15 C16 -4.0(2) . . . . ?
C13 C14 C15 N3 2.9(4) . . . . ?
C13 C14 C15 C16 -173.2(2) . . . . ?
C20 N4 C16 C17 1.0(3) . . . . ?
Mn N4 C16 C17 -176.37(17) . . . . ?
C20 N4 C16 C15 -175.6(2) . . . . ?
Mn N4 C16 C15 7.0(2) . . . . ?
N3 C15 C16 N4 -1.8(3) . . . . ?
C14 C15 C16 N4 174.4(2) . . . . ?
N3 C15 C16 C17 -178.4(2) . . . . ?
C14 C15 C16 C17 -2.2(4) . . . . ?
N4 C16 C17 C18 -0.5(4) . . . . ?
C15 C16 C17 C18 175.9(2) . . . . ?
C16 C17 C18 C19 -0.3(4) . . . . ?
C17 C18 C19 C20 0.7(4) . . . . ?
C16 N4 C20 C19 -0.6(4) . . . . ?
Mn N4 C20 C19 176.67(19) . . . . ?
C18 C19 C20 N4 -0.3(4) . . . . ?
